data_7223156
loop_
_publ_author_name
'Huang, wenhuan'
'Li, Jiazhi'
'Liu, Tong'
'Gao, Lu-Sha'
'Jiang, Min'
'Zhang, Yanan'
'Wang, Yao-Yu'

_publ_section_title
;
 A Stable 3D Porous Coordination Polymer as Multi-Chemosensor to Cr(IV)
 anion and Fe(III) cation and Its Selective Adsorption of Malachite Green
 Oxalate Dye
;
_journal_name_full 'RSC Adv.'
_journal_paper_doi 10.1039/C5RA20015F
_journal_year 2015
_chemical_formula_sum 'C42 H26 O20 Zn5'
_chemical_formula_weight 1177.48
_chemical_name_systematic
;
?
;
_space_group_IT_number 2
_symmetry_space_group_name_Hall '-P 1'
_symmetry_space_group_name_H-M 'P -1'
_atom_sites_solution_hydrogens geom
_atom_sites_solution_primary direct
_atom_sites_solution_secondary difmap
_audit_creation_method SHELXL-97
_audit_update_record
;
2012-06-27 deposited with the CCDC.
2015-11-03 downloaded from the CCDC.
;
_cell_angle_alpha 95.69
_cell_angle_beta 99.77
_cell_angle_gamma 98.01
_cell_formula_units_Z 1
_cell_length_a 6.327
_cell_length_b 12.671
_cell_length_c 15.684
_cell_measurement_temperature 296(2)
_cell_volume 1217.300
_computing_structure_refinement 'SHELXL-97 (Sheldrick, 1997)'
_computing_structure_solution 'SHELXS-97 (Sheldrick, 1990)'
_diffrn_ambient_temperature 296(2)
_diffrn_measured_fraction_theta_full 0.990
_diffrn_measured_fraction_theta_max 0.990
_diffrn_radiation_monochromator graphite
_diffrn_radiation_source 'fine-focus sealed tube'
_diffrn_radiation_type MoK\a
_diffrn_radiation_wavelength 0.71073
_diffrn_reflns_av_R_equivalents 0.0202
_diffrn_reflns_av_sigmaI/netI 0.0463
_diffrn_reflns_limit_h_max 7
_diffrn_reflns_limit_h_min -7
_diffrn_reflns_limit_k_max 15
_diffrn_reflns_limit_k_min -14
_diffrn_reflns_limit_l_max 18
_diffrn_reflns_limit_l_min -14
_diffrn_reflns_number 6227
_diffrn_reflns_theta_full 25.10
_diffrn_reflns_theta_max 25.10
_diffrn_reflns_theta_min 1.33
_exptl_absorpt_coefficient_mu 2.501
_exptl_absorpt_correction_T_max 0.8362
_exptl_absorpt_correction_T_min 0.7474
_exptl_absorpt_correction_type multi-scan
_exptl_absorpt_process_details sadabs
_exptl_crystal_density_diffrn 1.606
_exptl_crystal_density_method 'not measured'
_exptl_crystal_F_000 588
_exptl_crystal_size_max 0.30
_exptl_crystal_size_mid 0.27
_exptl_crystal_size_min 0.19
_refine_diff_density_max 0.614
_refine_diff_density_min -1.205
_refine_diff_density_rms 0.249
_refine_ls_extinction_method none
_refine_ls_goodness_of_fit_ref 1.001
_refine_ls_hydrogen_treatment mixed
_refine_ls_matrix_type full
_refine_ls_number_parameters 312
_refine_ls_number_reflns 4294
_refine_ls_number_restraints 2
_refine_ls_restrained_S_all 1.001
_refine_ls_R_factor_all 0.0530
_refine_ls_R_factor_gt 0.0432
_refine_ls_shift/su_max 0.008
_refine_ls_shift/su_mean 0.000
_refine_ls_structure_factor_coef Fsqd
_refine_ls_weighting_details 'calc w=1/[\s^2^(Fo^2^)+(0.1000P)^2^+0.0000P] where P=(Fo^2^+2Fc^2^)/3'
_refine_ls_weighting_scheme calc
_refine_ls_wR_factor_gt 0.1390
_refine_ls_wR_factor_ref 0.1454
_reflns_number_gt 3413
_reflns_number_total 4294
_reflns_threshold_expression >2sigma(I)
_cod_data_source_file c5ra20015f2.cif
_cod_data_source_block xb5504_0m
_cod_original_cell_volume 1217.3
_cod_original_sg_symbol_H-M P-1
_cod_database_code 7223156

loop_
_symmetry_equiv_pos_as_xyz
'x, y, z'
'-x, -y, -z'

loop_
_atom_site_label
_atom_site_type_symbol
_atom_site_fract_x
_atom_site_fract_y
_atom_site_fract_z
_atom_site_U_iso_or_equiv
_atom_site_adp_type
_atom_site_occupancy
_atom_site_symmetry_multiplicity
_atom_site_calc_flag
_atom_site_refinement_flags
C1 C 0.7246(7) 0.8266(4) 0.4366(3) 0.0223(10) Uani 1 1 d .
C2 C 0.7196(8) 0.7274(4) 0.3762(3) 0.0247(10) Uani 1 1 d .
C3 C 0.9097(8) 0.6905(4) 0.3624(4) 0.0353(13) Uani 1 1 d .
H3 H 1.0429 0.7278 0.3923 0.042 Uiso 1 1 calc R
C4 C 0.9045(8) 0.6003(4) 0.3057(4) 0.0364(13) Uani 1 1 d .
H4 H 1.0331 0.5770 0.2969 0.044 Uiso 1 1 calc R
C5 C 0.7061(8) 0.5440(4) 0.2616(3) 0.0262(11) Uani 1 1 d .
C6 C 0.5136(8) 0.5785(4) 0.2746(4) 0.0330(12) Uani 1 1 d .
H6 H 0.3805 0.5405 0.2453 0.040 Uiso 1 1 calc R
C7 C 0.5223(8) 0.6695(4) 0.3314(3) 0.0313(12) Uani 1 1 d .
H7 H 0.3936 0.6929 0.3400 0.038 Uiso 1 1 calc R
C8 C 0.8645(8) 0.4074(4) 0.1908(3) 0.0294(11) Uani 1 1 d .
C9 C 0.9274(8) 0.3318(4) 0.2423(3) 0.0319(12) Uani 1 1 d .
H9 H 0.8576 0.3154 0.2881 0.038 Uiso 1 1 calc R
C10 C 1.0990(8) 0.2796(4) 0.2244(3) 0.0277(11) Uani 1 1 d .
C11 C 1.2016(8) 0.3033(4) 0.1561(3) 0.0266(11) Uani 1 1 d .
H11 H 1.3159 0.2686 0.1447 0.032 Uiso 1 1 calc R
C12 C 1.1321(8) 0.3796(4) 0.1047(3) 0.0281(11) Uani 1 1 d .
C13 C 0.9643(9) 0.4337(4) 0.1220(3) 0.0308(12) Uani 1 1 d .
H13 H 0.9205 0.4860 0.0883 0.037 Uiso 1 1 calc R
C14 C 1.2558(8) 0.3288(4) -0.0243(3) 0.0274(11) Uani 1 1 d .
C15 C 1.0816(9) 0.2510(5) -0.0617(4) 0.0405(14) Uani 1 1 d .
H15 H 0.9515 0.2486 -0.0413 0.049 Uiso 1 1 calc R
C16 C 1.0992(9) 0.1769(5) -0.1290(4) 0.0433(15) Uani 1 1 d .
H16 H 0.9788 0.1271 -0.1563 0.052 Uiso 1 1 calc R
C17 C 1.2956(8) 0.1762(4) -0.1563(3) 0.0283(11) Uani 1 1 d .
C18 C 1.4682(8) 0.2536(5) -0.1177(4) 0.0377(13) Uani 1 1 d .
H18 H 1.6006 0.2531 -0.1358 0.045 Uiso 1 1 calc R
C19 C 1.4516(9) 0.3316(5) -0.0533(4) 0.0403(14) Uani 1 1 d .
H19 H 1.5687 0.3852 -0.0295 0.048 Uiso 1 1 calc R
C20 C 1.1689(8) 0.1969(4) 0.2801(3) 0.0318(12) Uani 1 1 d .
C25 C 1.3167(8) 0.0933(4) -0.2277(3) 0.0272(11) Uani 1 1 d .
O5 O 0.5469(5) 0.8490(3) 0.4523(2) 0.0296(8) Uani 1 1 d .
O4 O 0.9090(5) 0.8843(3) 0.4683(2) 0.0251(7) Uani 1 1 d .
O3 O 0.6807(5) 0.4539(3) 0.2024(2) 0.0361(9) Uani 1 1 d .
O6 O 1.2384(6) 0.4105(3) 0.0383(2) 0.0355(9) Uani 1 1 d .
O8 O 1.1469(6) 0.0454(3) -0.2777(2) 0.0413(10) Uani 1 1 d .
O7 O 1.5072(6) 0.0772(3) -0.2344(2) 0.0378(9) Uani 1 1 d .
O2 O 1.3170(6) 0.1484(3) 0.2568(3) 0.0440(10) Uani 1 1 d .
O1 O 1.0807(6) 0.1810(3) 0.3439(2) 0.0365(9) Uani 1 1 d .
O1W O 1.2497(5) -0.0189(3) 0.3922(2) 0.0235(7) Uani 1 1 d D
O2W O 0.6873(5) 0.0823(3) 0.4130(2) 0.0241(7) Uani 1 1 d D
Zn1 Zn 0.97993(8) 0.04627(5) 0.39948(3) 0.02350(19) Uani 1 1 d .
Zn2 Zn 1.44116(9) 0.03790(5) 0.31402(4) 0.02629(19) Uani 1 1 d .
Zn3 Zn 1.5000 0.0000 0.5000 0.0245(2) Uani 1 2 d S
H1W H 1.204(13) -0.086(2) 0.380(5) 0.09(3) Uiso 1 1 d D
H2W H 0.71(2) 0.150(2) 0.428(9) 0.23(7) Uiso 1 1 d D

loop_
_atom_site_aniso_label
_atom_site_aniso_U_11
_atom_site_aniso_U_22
_atom_site_aniso_U_33
_atom_site_aniso_U_23
_atom_site_aniso_U_13
_atom_site_aniso_U_12
C1 0.023(2) 0.023(2) 0.021(2) 0.0040(19) 0.0024(19) 0.0044(19)
C2 0.029(3) 0.020(2) 0.029(3) 0.004(2) 0.011(2) 0.007(2)
C3 0.026(3) 0.029(3) 0.047(3) -0.011(2) 0.009(2) 0.002(2)
C4 0.022(3) 0.033(3) 0.053(4) -0.011(3) 0.006(2) 0.010(2)
C5 0.028(3) 0.026(3) 0.027(3) 0.000(2) 0.006(2) 0.012(2)
C6 0.021(2) 0.029(3) 0.045(3) -0.013(2) 0.003(2) 0.006(2)
C7 0.016(2) 0.035(3) 0.040(3) -0.009(2) 0.004(2) 0.006(2)
C8 0.025(3) 0.030(3) 0.032(3) -0.009(2) 0.004(2) 0.011(2)
C9 0.036(3) 0.033(3) 0.030(3) 0.002(2) 0.012(2) 0.008(2)
C10 0.032(3) 0.027(3) 0.025(3) 0.002(2) 0.009(2) 0.006(2)
C11 0.032(3) 0.026(3) 0.026(3) 0.002(2) 0.011(2) 0.013(2)
C12 0.038(3) 0.024(3) 0.023(3) -0.003(2) 0.010(2) 0.005(2)
C13 0.043(3) 0.023(3) 0.026(3) 0.002(2) 0.002(2) 0.011(2)
C14 0.042(3) 0.028(3) 0.014(2) 0.0001(19) 0.008(2) 0.011(2)
C15 0.029(3) 0.049(4) 0.041(3) -0.012(3) 0.013(2) 0.003(2)
C16 0.028(3) 0.055(4) 0.039(3) -0.016(3) 0.006(2) -0.003(3)
C17 0.029(3) 0.036(3) 0.022(3) 0.003(2) 0.004(2) 0.012(2)
C18 0.023(3) 0.051(4) 0.038(3) -0.008(3) 0.011(2) 0.004(2)
C19 0.040(3) 0.038(3) 0.038(3) -0.012(3) 0.012(3) -0.001(3)
C20 0.032(3) 0.036(3) 0.027(3) 0.001(2) 0.007(2) 0.004(2)
C25 0.031(3) 0.029(3) 0.023(3) 0.003(2) 0.006(2) 0.012(2)
O5 0.0232(18) 0.031(2) 0.034(2) -0.0065(15) 0.0079(15) 0.0078(14)
O4 0.0211(17) 0.0304(18) 0.0227(18) -0.0030(14) 0.0046(13) 0.0043(14)
O3 0.0257(18) 0.035(2) 0.043(2) -0.0158(17) 0.0009(16) 0.0120(16)
O6 0.060(2) 0.025(2) 0.027(2) 0.0046(15) 0.0189(17) 0.0102(17)
O8 0.037(2) 0.055(3) 0.029(2) -0.0154(18) 0.0044(17) 0.0116(18)
O7 0.0270(19) 0.049(2) 0.037(2) -0.0100(18) 0.0067(16) 0.0144(17)
O2 0.048(2) 0.054(3) 0.047(2) 0.024(2) 0.0243(19) 0.033(2)
O1 0.049(2) 0.035(2) 0.032(2) 0.0106(16) 0.0182(18) 0.0101(18)
O1W 0.0206(17) 0.0247(19) 0.0262(18) -0.0008(14) 0.0070(14) 0.0070(14)
O2W 0.0198(16) 0.0288(19) 0.0251(18) 0.0023(14) 0.0067(13) 0.0066(14)
Zn1 0.0175(3) 0.0322(3) 0.0221(3) 0.0012(2) 0.0060(2) 0.0073(2)
Zn2 0.0236(3) 0.0356(4) 0.0230(3) 0.0039(2) 0.0061(2) 0.0136(2)
Zn3 0.0225(4) 0.0321(5) 0.0209(4) 0.0000(3) 0.0047(3) 0.0122(3)

loop_
_atom_type_symbol
_atom_type_description
_atom_type_scat_dispersion_real
_atom_type_scat_dispersion_imag
_atom_type_scat_source
C C 0.0033 0.0016 'International Tables Vol C Tables 4.2.6.8 and 6.1.1.4'
H H 0.0000 0.0000 'International Tables Vol C Tables 4.2.6.8 and 6.1.1.4'
O O 0.0106 0.0060 'International Tables Vol C Tables 4.2.6.8 and 6.1.1.4'
Zn Zn 0.2839 1.4301 'International Tables Vol C Tables 4.2.6.8 and 6.1.1.4'

loop_
_geom_angle_atom_site_label_1
_geom_angle_atom_site_label_2
_geom_angle_atom_site_label_3
_geom_angle
_geom_angle_site_symmetry_1
_geom_angle_site_symmetry_3
O5 C1 O4 124.0(4) . .
O5 C1 C2 117.8(4) . .
O4 C1 C2 118.2(4) . .
C7 C2 C3 118.2(5) . .
C7 C2 C1 120.2(4) . .
C3 C2 C1 121.5(4) . .
C4 C3 C2 121.3(5) . .
C3 C4 C5 119.5(5) . .
O3 C5 C4 124.7(4) . .
O3 C5 C6 114.9(4) . .
C4 C5 C6 120.4(5) . .
C7 C6 C5 119.2(5) . .
C6 C7 C2 121.3(5) . .
C9 C8 C13 122.4(5) . .
C9 C8 O3 119.6(5) . .
C13 C8 O3 117.8(5) . .
C8 C9 C10 118.5(5) . .
C11 C10 C9 120.8(5) . .
C11 C10 C20 120.2(4) . .
C9 C10 C20 119.0(4) . .
C10 C11 C12 119.2(4) . .
C11 C12 C13 121.2(5) . .
C11 C12 O6 121.2(4) . .
C13 C12 O6 117.4(4) . .
C8 C13 C12 118.0(4) . .
C15 C14 O6 121.8(5) . .
C15 C14 C19 120.3(5) . .
O6 C14 C19 117.8(4) . .
C16 C15 C14 120.2(5) . .
C15 C16 C17 120.2(5) . .
C18 C17 C16 118.8(5) . .
C18 C17 C25 121.0(4) . .
C16 C17 C25 120.2(5) . .
C19 C18 C17 122.0(5) . .
C18 C19 C14 118.4(5) . .
O1 C20 O2 125.7(5) . .
O1 C20 C10 118.8(5) . .
O2 C20 C10 115.5(4) . .
O8 C25 O7 124.3(5) . .
O8 C25 C17 118.4(4) . .
O7 C25 C17 117.3(4) . .
C1 O5 Zn3 124.3(3) . 1_465
C1 O4 Zn1 126.4(3) . 2_766
C1 O4 Zn1 113.9(3) . 1_565
Zn1 O4 Zn1 98.11(13) 2_766 1_565
C5 O3 C8 118.8(4) . .
C14 O6 C12 116.0(4) . .
C25 O8 Zn1 145.1(3) . 2_755
C25 O7 Zn2 122.1(3) . 2_855
C20 O2 Zn2 125.7(3) . .
C20 O1 Zn1 134.4(3) . .
Zn2 O1W Zn1 117.95(17) . .
Zn2 O1W Zn3 94.06(13) . .
Zn1 O1W Zn3 120.43(16) . .
Zn2 O2W Zn1 118.63(17) 1_455 .
Zn2 O2W Zn3 90.54(13) 1_455 1_455
Zn1 O2W Zn3 120.56(16) . 1_455
O2W Zn1 O1W 168.44(14) . .
O2W Zn1 O1 96.64(15) . .
O1W Zn1 O1 94.72(14) . .
O2W Zn1 O8 92.13(14) . 2_755
O1W Zn1 O8 85.14(14) . 2_755
O1 Zn1 O8 92.97(16) . 2_755
O2W Zn1 O4 86.85(13) . 2_766
O1W Zn1 O4 93.99(13) . 2_766
O1 Zn1 O4 96.51(14) . 2_766
O8 Zn1 O4 170.51(15) 2_755 2_766
O2W Zn1 O4 90.32(12) . 1_545
O1W Zn1 O4 78.40(12) . 1_545
O1 Zn1 O4 172.77(12) . 1_545
O8 Zn1 O4 88.69(14) 2_755 1_545
O4 Zn1 O4 81.89(13) 2_766 1_545
O2 Zn2 O7 113.48(17) . 2_855
O2 Zn2 O2W 118.09(17) . 1_655
O7 Zn2 O2W 111.92(14) 2_855 1_655
O2 Zn2 O1W 109.20(15) . .
O7 Zn2 O1W 110.39(15) 2_855 .
O2W Zn2 O1W 91.45(13) 1_655 .
O5 Zn3 O5 180.00(19) 1_645 2_766
O5 Zn3 O1W 95.15(13) 1_645 2_856
O5 Zn3 O1W 84.85(13) 2_766 2_856
O5 Zn3 O1W 84.85(13) 1_645 .
O5 Zn3 O1W 95.15(13) 2_766 .
O1W Zn3 O1W 180.0 2_856 .
O5 Zn3 O2W 86.06(13) 1_645 2_756
O5 Zn3 O2W 93.94(13) 2_766 2_756
O1W Zn3 O2W 82.89(12) 2_856 2_756
O1W Zn3 O2W 97.11(12) . 2_756
O5 Zn3 O2W 93.94(13) 1_645 1_655
O5 Zn3 O2W 86.06(13) 2_766 1_655
O1W Zn3 O2W 97.11(12) 2_856 1_655
O1W Zn3 O2W 82.89(12) . 1_655
O2W Zn3 O2W 180.0 2_756 1_655
O5 Zn3 Zn2 95.75(10) 1_645 2_856
O5 Zn3 Zn2 84.25(10) 2_766 2_856
O1W Zn3 Zn2 41.67(9) 2_856 2_856
O1W Zn3 Zn2 138.33(9) . 2_856
O2W Zn3 Zn2 41.71(9) 2_756 2_856
O2W Zn3 Zn2 138.29(9) 1_655 2_856

loop_
_geom_bond_atom_site_label_1
_geom_bond_atom_site_label_2
_geom_bond_distance
_geom_bond_site_symmetry_2
C1 O5 1.255(6) .
C1 O4 1.280(5) .
C1 C2 1.490(6) .
C2 C7 1.391(7) .
C2 C3 1.392(7) .
C3 C4 1.370(7) .
C4 C5 1.386(7) .
C5 O3 1.371(6) .
C5 C6 1.390(7) .
C6 C7 1.374(7) .
C8 C9 1.372(7) .
C8 C13 1.385(7) .
C8 O3 1.404(6) .
C9 C10 1.400(7) .
C10 C11 1.379(6) .
C10 C20 1.495(7) .
C11 C12 1.389(7) .
C12 C13 1.390(7) .
C12 O6 1.391(6) .
C14 C15 1.376(7) .
C14 O6 1.385(6) .
C14 C19 1.387(7) .
C15 C16 1.370(7) .
C16 C17 1.382(7) .
C17 C18 1.371(7) .
C17 C25 1.494(7) .
C18 C19 1.370(7) .
C20 O1 1.246(6) .
C20 O2 1.273(6) .
C25 O8 1.256(6) .
C25 O7 1.270(6) .
O5 Zn3 2.063(3) 1_465
O4 Zn1 2.130(3) 2_766
O4 Zn1 2.435(3) 1_565
O8 Zn1 2.102(4) 2_755
O7 Zn2 1.924(4) 2_855
O2 Zn2 1.924(4) .
O1 Zn1 2.064(4) .
O1W Zn2 1.981(3) .
O1W Zn1 2.012(3) .
O1W Zn3 2.080(3) .
O2W Zn2 1.978(3) 1_455
O2W Zn1 2.007(3) .
O2W Zn3 2.200(3) 1_455
Zn1 O8 2.102(4) 2_755
Zn1 O4 2.130(3) 2_766
Zn1 O4 2.435(3) 1_545
Zn2 O7 1.924(4) 2_855
Zn2 O2W 1.978(3) 1_655
Zn3 O5 2.063(3) 1_645
Zn3 O5 2.063(3) 2_766
Zn3 O1W 2.080(3) 2_856
Zn3 O2W 2.200(3) 2_756
Zn3 O2W 2.200(3) 1_655
Zn3 Zn2 2.9726(5) 2_856
